data_2238018
loop_
_publ_author_name
'Belaziz, Dounia'
'Kandri Rodi, Youssef'
'Kandri Rodi, Adiba'
'Essassi, El Mokhtar'
'Saadi, Mohamed'
'El Ammari, Lahcen'

_publ_section_title
;
 Ethyl
 2-oxo-3-(3-phthalimidopropyl)-2,3-dihydro-1<i>H</i>-1,3-benzimidazole-1-carboxylate
;
_journal_coeditor_code SJ5310
_journal_issue 5
_journal_name_full 'Acta Crystallographica Section E'
_journal_page_first o641
_journal_page_last o642
_journal_paper_doi 10.1107/S1600536813008325
_journal_volume 69
_journal_year 2013
_chemical_formula_iupac 'C21 H19 N3 O5'
_chemical_formula_moiety 'C21 H19 N3 O5'
_chemical_formula_sum 'C21 H19 N3 O5'
_chemical_formula_weight 393.39
_chemical_name_systematic 'Ethyl 2-oxo-3-(3-phthalimidopropyl)-2,3-dihydro-1<i>H</i>-1,3-benzimidazole-1-carboxylate'
_space_group_IT_number 2
_symmetry_cell_setting triclinic
_symmetry_space_group_name_Hall '-P 1'
_symmetry_space_group_name_H-M 'P -1'
_atom_sites_solution_hydrogens geom
_atom_sites_solution_primary direct
_atom_sites_solution_secondary difmap
_audit_creation_method SHELXL-97
_cell_angle_alpha 86.454(7)
_cell_angle_beta 83.424(8)
_cell_angle_gamma 89.376(7)
_cell_formula_units_Z 2
_cell_length_a 5.2850(7)
_cell_length_b 10.6663(12)
_cell_length_c 16.505(2)
_cell_measurement_reflns_used 3384
_cell_measurement_temperature 296(2)
_cell_measurement_theta_max 25.35
_cell_measurement_theta_min 1.24
_cell_volume 922.5(2)
_computing_cell_refinement 'SAINT (Bruker, 2009)'
_computing_data_collection 'APEX2 (Bruker, 2009)'
_computing_data_reduction 'SAINT (Bruker, 2009)'
_computing_molecular_graphics 'ORTEP-3 for Windows (Farrugia, 2012)'
_computing_publication_material 'PLATON (Spek, 2009) and publCIF (Westrip, 2010)'
_computing_structure_refinement 'SHELXL97 (Sheldrick, 2008)'
_computing_structure_solution 'SHELXS97 (Sheldrick, 2008)'
_diffrn_ambient_temperature 296(2)
_diffrn_measured_fraction_theta_full 0.999
_diffrn_measured_fraction_theta_max 0.999
_diffrn_measurement_device_type 'Bruker X8 APEXII area-detector'
_diffrn_measurement_method '\f and \w scans'
_diffrn_radiation_monochromator graphite
_diffrn_radiation_source 'fine-focus sealed tube'
_diffrn_radiation_type MoK\a
_diffrn_radiation_wavelength 0.71073
_diffrn_reflns_av_R_equivalents 0.0367
_diffrn_reflns_av_sigmaI/netI 0.0276
_diffrn_reflns_limit_h_max 6
_diffrn_reflns_limit_h_min -6
_diffrn_reflns_limit_k_max 12
_diffrn_reflns_limit_k_min -12
_diffrn_reflns_limit_l_max 19
_diffrn_reflns_limit_l_min -19
_diffrn_reflns_number 19211
_diffrn_reflns_theta_full 25.35
_diffrn_reflns_theta_max 25.35
_diffrn_reflns_theta_min 1.24
_exptl_absorpt_coefficient_mu 0.103
_exptl_absorpt_correction_type none
_exptl_crystal_colour colourless
_exptl_crystal_density_diffrn 1.416
_exptl_crystal_density_method 'not measured'
_exptl_crystal_description block
_exptl_crystal_F_000 412
_exptl_crystal_size_max 0.41
_exptl_crystal_size_mid 0.32
_exptl_crystal_size_min 0.21
_refine_diff_density_max 0.613
_refine_diff_density_min -0.381
_refine_ls_extinction_coef 0.012(3)
_refine_ls_extinction_expression Fc^*^=kFc[1+0.001xFc^2^\l^3^/sin(2\q)]^-1/4^
_refine_ls_extinction_method 'SHELXL97 (Sheldrick, 2008)'
_refine_ls_goodness_of_fit_ref 1.043
_refine_ls_hydrogen_treatment constr
_refine_ls_matrix_type full
_refine_ls_number_parameters 263
_refine_ls_number_reflns 3384
_refine_ls_number_restraints 0
_refine_ls_restrained_S_all 1.043
_refine_ls_R_factor_all 0.0759
_refine_ls_R_factor_gt 0.0509
_refine_ls_shift/su_max 0.000
_refine_ls_shift/su_mean 0.000
_refine_ls_structure_factor_coef Fsqd
_refine_ls_weighting_details 'calc w=1/[\s^2^(Fo^2^)+(0.0621P)^2^+0.3912P] where P=(Fo^2^+2Fc^2^)/3'
_refine_ls_weighting_scheme calc
_refine_ls_wR_factor_gt 0.1282
_refine_ls_wR_factor_ref 0.1450
_reflns_number_gt 2405
_reflns_number_total 3384
_reflns_threshold_expression I>2\s(I)
_cod_data_source_file sj5310.cif
_cod_data_source_block I
_cod_database_code 2238018
_cod_database_fobs_code 2238018

loop_
_symmetry_equiv_pos_as_xyz
'x, y, z'
'-x, -y, -z'

loop_
_atom_site_type_symbol
_atom_site_label
_atom_site_fract_x
_atom_site_fract_y
_atom_site_fract_z
_atom_site_U_iso_or_equiv
_atom_site_adp_type
_atom_site_calc_flag
_atom_site_refinement_flags
_atom_site_occupancy
_atom_site_symmetry_multiplicity
C C5 -0.2365(7) 0.1185(3) -0.2119(2) 0.0843(10) Uani d . 1 1
H H5 -0.3437 0.0758 -0.2415 0.101 Uiso calc R 1 1
C C21 -0.3239(7) 0.4211(3) 0.6009(2) 0.0908(10) Uani d . 1 1
H H21B -0.4152 0.4241 0.6545 0.136 Uiso calc R 1 1
H H21A -0.3239 0.5030 0.5734 0.136 Uiso calc R 1 1
H H21C -0.1516 0.3946 0.6055 0.136 Uiso calc R 1 1
N N2 0.2008(4) 0.34071(17) 0.26388(11) 0.0470(5) Uani d . 1 1
N N3 0.0386(4) 0.26952(18) 0.38811(11) 0.0523(5) Uani d . 1 1
N N1 0.1200(4) 0.24930(18) 0.00965(11) 0.0510(5) Uani d . 1 1
C C12 0.3548(4) 0.2414(2) 0.28783(13) 0.0443(5) Uani d . 1 1
C C2 0.0804(5) 0.2455(2) -0.12718(14) 0.0500(6) Uani d . 1 1
O O3 -0.1555(4) 0.44303(17) 0.32188(11) 0.0689(5) Uani d . 1 1
C C17 0.2542(4) 0.1945(2) 0.36512(13) 0.0469(6) Uani d . 1 1
C C10 0.1307(5) 0.3982(2) 0.11910(14) 0.0507(6) Uani d . 1 1
H H10A -0.0524 0.3959 0.1337 0.061 Uiso calc R 1 1
H H10B 0.1674 0.4644 0.0765 0.061 Uiso calc R 1 1
C C7 -0.1005(4) 0.1658(2) -0.08645(15) 0.0506(6) Uani d . 1 1
O O5 -0.2966(4) 0.3344(2) 0.47224(11) 0.0810(6) Uani d . 1 1
O O4 -0.0387(4) 0.1848(2) 0.51828(11) 0.0833(6) Uani d . 1 1
C C8 -0.0771(5) 0.1668(2) 0.00225(15) 0.0522(6) Uani d . 1 1
O O2 -0.1989(4) 0.10977(18) 0.05886(12) 0.0750(6) Uani d . 1 1
C C18 0.0058(5) 0.3619(2) 0.32393(14) 0.0520(6) Uani d . 1 1
C C1 0.2254(5) 0.3000(2) -0.06647(15) 0.0526(6) Uani d . 1 1
C C11 0.2575(5) 0.4292(2) 0.19332(13) 0.0504(6) Uani d . 1 1
H H11A 0.4404 0.4313 0.1785 0.060 Uiso calc R 1 1
H H11B 0.2036 0.5125 0.2088 0.060 Uiso calc R 1 1
C C16 0.3660(5) 0.0934(2) 0.40379(15) 0.0582(7) Uani d . 1 1
H H16 0.2968 0.0601 0.4548 0.070 Uiso calc R 1 1
O O1 0.4014(4) 0.37287(19) -0.07584(12) 0.0772(6) Uani d . 1 1
C C19 -0.0985(6) 0.2572(3) 0.46572(16) 0.0624(7) Uani d . 1 1
C C9 0.2183(5) 0.2738(2) 0.08601(15) 0.0572(6) Uani d . 1 1
H H9A 0.4030 0.2727 0.0774 0.069 Uiso calc R 1 1
H H9B 0.1645 0.2068 0.1265 0.069 Uiso calc R 1 1
C C14 0.6862(5) 0.0914(2) 0.28759(17) 0.0619(7) Uani d . 1 1
H H14 0.8350 0.0565 0.2626 0.074 Uiso calc R 1 1
C C13 0.5705(5) 0.1904(2) 0.24783(15) 0.0534(6) Uani d . 1 1
H H13 0.6362 0.2215 0.1959 0.064 Uiso calc R 1 1
C C3 0.1069(6) 0.2628(3) -0.21100(16) 0.0692(8) Uani d . 1 1
H H3 0.2295 0.3166 -0.2386 0.083 Uiso calc R 1 1
C C15 0.5848(5) 0.0436(2) 0.36365(17) 0.0646(7) Uani d . 1 1
H H15 0.6653 -0.0238 0.3886 0.078 Uiso calc R 1 1
C C6 -0.2639(5) 0.1006(3) -0.1276(2) 0.0709(8) Uani d . 1 1
H H6 -0.3871 0.0471 -0.1000 0.085 Uiso calc R 1 1
C C4 -0.0562(7) 0.1970(3) -0.25264(19) 0.0814(10) Uani d . 1 1
H H4 -0.0426 0.2064 -0.3094 0.098 Uiso calc R 1 1
C C20 -0.4465(6) 0.3326(4) 0.55469(18) 0.0879(10) Uani d . 1 1
H H20A -0.6216 0.3576 0.5500 0.105 Uiso calc R 1 1
H H20B -0.4458 0.2490 0.5814 0.105 Uiso calc R 1 1

loop_
_atom_site_aniso_label
_atom_site_aniso_U_11
_atom_site_aniso_U_22
_atom_site_aniso_U_33
_atom_site_aniso_U_12
_atom_site_aniso_U_13
_atom_site_aniso_U_23
C5 0.092(2) 0.084(2) 0.088(2) 0.0255(19) -0.044(2) -0.0318(19)
C21 0.089(2) 0.099(2) 0.083(2) 0.0039(19) -0.0046(18) -0.0065(19)
N2 0.0562(11) 0.0444(10) 0.0386(10) -0.0012(9) 0.0001(9) 0.0030(8)
N3 0.0660(13) 0.0537(12) 0.0354(10) -0.0038(10) 0.0003(9) 0.0002(9)
N1 0.0568(12) 0.0541(11) 0.0418(11) 0.0000(9) -0.0056(9) -0.0010(9)
C12 0.0512(13) 0.0402(12) 0.0427(12) -0.0087(10) -0.0106(10) -0.0005(9)
C2 0.0597(15) 0.0449(12) 0.0456(13) 0.0100(11) -0.0090(11) -0.0001(10)
O3 0.0777(13) 0.0662(12) 0.0581(11) 0.0161(10) 0.0075(9) 0.0029(9)
C17 0.0591(14) 0.0431(12) 0.0399(12) -0.0089(11) -0.0103(10) -0.0029(10)
C10 0.0571(14) 0.0498(13) 0.0427(13) 0.0048(11) -0.0006(11) 0.0054(10)
C7 0.0503(13) 0.0463(13) 0.0561(14) 0.0097(11) -0.0084(11) -0.0066(11)
O5 0.0870(15) 0.1053(16) 0.0465(11) 0.0083(13) 0.0089(10) -0.0017(10)
O4 0.1133(17) 0.0836(14) 0.0472(11) 0.0033(12) 0.0056(11) 0.0141(10)
C8 0.0491(14) 0.0495(13) 0.0551(15) 0.0054(11) 0.0044(11) -0.0007(11)
O2 0.0758(13) 0.0763(13) 0.0664(12) -0.0086(10) 0.0165(10) 0.0047(10)
C18 0.0630(15) 0.0501(13) 0.0418(13) -0.0022(12) -0.0014(11) -0.0025(10)
C1 0.0587(15) 0.0473(13) 0.0498(14) 0.0003(12) -0.0006(11) 0.0021(11)
C11 0.0627(15) 0.0427(12) 0.0434(13) -0.0030(11) 0.0013(11) 0.0038(10)
C16 0.0827(19) 0.0492(14) 0.0447(13) -0.0104(13) -0.0186(13) 0.0035(11)
O1 0.0802(13) 0.0746(13) 0.0742(13) -0.0261(11) 0.0018(10) 0.0006(10)
C19 0.0784(19) 0.0636(16) 0.0436(14) -0.0090(14) -0.0001(13) -0.0002(13)
C9 0.0647(16) 0.0600(15) 0.0483(14) 0.0081(12) -0.0134(12) -0.0038(11)
C14 0.0581(16) 0.0607(16) 0.0689(18) 0.0043(12) -0.0151(13) -0.0067(13)
C13 0.0532(14) 0.0545(14) 0.0521(14) -0.0036(11) -0.0048(11) -0.0010(11)
C3 0.090(2) 0.0646(17) 0.0515(16) 0.0143(15) -0.0071(15) 0.0041(13)
C15 0.0774(19) 0.0518(15) 0.0684(18) 0.0036(13) -0.0271(15) -0.0007(13)
C6 0.0623(17) 0.0625(17) 0.091(2) 0.0050(13) -0.0164(15) -0.0170(15)
C4 0.114(3) 0.079(2) 0.0558(17) 0.031(2) -0.0304(18) -0.0124(16)
C20 0.087(2) 0.113(3) 0.0630(19) -0.005(2) 0.0007(17) -0.0131(18)

loop_
_atom_type_symbol
_atom_type_description
_atom_type_scat_dispersion_real
_atom_type_scat_dispersion_imag
_atom_type_scat_source
C C 0.0033 0.0016 'International Tables Vol C Tables 4.2.6.8 and 6.1.1.4'
H H 0.0000 0.0000 'International Tables Vol C Tables 4.2.6.8 and 6.1.1.4'
N N 0.0061 0.0033 'International Tables Vol C Tables 4.2.6.8 and 6.1.1.4'
O O 0.0106 0.0060 'International Tables Vol C Tables 4.2.6.8 and 6.1.1.4'

loop_
_geom_angle_atom_site_label_1
_geom_angle_atom_site_label_2
_geom_angle_atom_site_label_3
_geom_angle
C4 C5 C6 121.8(3)
C4 C5 H5 119.1
C6 C5 H5 119.1
C20 C21 H21B 109.5
C20 C21 H21A 109.5
H21B C21 H21A 109.5
C20 C21 H21C 109.5
H21B C21 H21C 109.5
H21A C21 H21C 109.5
C18 N2 C12 111.02(18)
C18 N2 C11 121.51(19)
C12 N2 C11 126.41(19)
C19 N3 C17 122.5(2)
C19 N3 C18 127.8(2)
C17 N3 C18 109.47(18)
C8 N1 C1 111.4(2)
C8 N1 C9 125.0(2)
C1 N1 C9 123.5(2)
C13 C12 C17 121.4(2)
C13 C12 N2 130.5(2)
C17 C12 N2 108.1(2)
C7 C2 C3 121.3(3)
C7 C2 C1 108.5(2)
C3 C2 C1 130.2(3)
C16 C17 C12 120.9(2)
C16 C17 N3 132.8(2)
C12 C17 N3 106.32(19)
C9 C10 C11 112.89(19)
C9 C10 H10A 109.0
C11 C10 H10A 109.0
C9 C10 H10B 109.0
C11 C10 H10B 109.0
H10A C10 H10B 107.8
C2 C7 C6 121.6(3)
C2 C7 C8 107.9(2)
C6 C7 C8 130.5(3)
C19 O5 C20 115.4(2)
O2 C8 N1 124.7(2)
O2 C8 C7 129.2(2)
N1 C8 C7 106.2(2)
O3 C18 N2 126.6(2)
O3 C18 N3 128.4(2)
N2 C18 N3 105.1(2)
O1 C1 N1 123.6(2)
O1 C1 C2 130.4(2)
N1 C1 C2 106.0(2)
N2 C11 C10 114.17(19)
N2 C11 H11A 108.7
C10 C11 H11A 108.7
N2 C11 H11B 108.7
C10 C11 H11B 108.7
H11A C11 H11B 107.6
C17 C16 C15 117.4(2)
C17 C16 H16 121.3
C15 C16 H16 121.3
O4 C19 O5 125.7(3)
O4 C19 N3 122.5(3)
O5 C19 N3 111.7(2)
N1 C9 C10 113.48(19)
N1 C9 H9A 108.9
C10 C9 H9A 108.9
N1 C9 H9B 108.9
C10 C9 H9B 108.9
H9A C9 H9B 107.7
C15 C14 C13 121.0(3)
C15 C14 H14 119.5
C13 C14 H14 119.5
C12 C13 C14 117.6(2)
C12 C13 H13 121.2
C14 C13 H13 121.2
C2 C3 C4 117.4(3)
C2 C3 H3 121.3
C4 C3 H3 121.3
C14 C15 C16 121.6(2)
C14 C15 H15 119.2
C16 C15 H15 119.2
C7 C6 C5 116.9(3)
C7 C6 H6 121.5
C5 C6 H6 121.5
C5 C4 C3 121.1(3)
C5 C4 H4 119.4
C3 C4 H4 119.4
C21 C20 O5 106.3(3)
C21 C20 H20A 110.5
O5 C20 H20A 110.5
C21 C20 H20B 110.5
O5 C20 H20B 110.5
H20A C20 H20B 108.7

loop_
_geom_bond_atom_site_label_1
_geom_bond_atom_site_label_2
_geom_bond_distance
C5 C4 1.365(5)
C5 C6 1.383(4)
C5 H5 0.9300
C21 C20 1.452(4)
C21 H21B 0.9600
C21 H21A 0.9600
C21 H21C 0.9600
N2 C18 1.373(3)
N2 C12 1.394(3)
N2 C11 1.458(3)
N3 C19 1.397(3)
N3 C17 1.415(3)
N3 C18 1.426(3)
N1 C8 1.391(3)
N1 C1 1.394(3)
N1 C9 1.456(3)
C12 C13 1.374(3)
C12 C17 1.390(3)
C2 C7 1.374(3)
C2 C3 1.376(3)
C2 C1 1.478(3)
O3 C18 1.209(3)
C17 C16 1.381(3)
C10 C9 1.514(3)
C10 C11 1.517(3)
C10 H10A 0.9700
C10 H10B 0.9700
C7 C6 1.377(4)
C7 C8 1.484(3)
O5 C19 1.324(3)
O5 C20 1.493(3)
O4 C19 1.193(3)
C8 O2 1.208(3)
C1 O1 1.209(3)
C11 H11A 0.9700
C11 H11B 0.9700
C16 C15 1.383(4)
C16 H16 0.9300
C9 H9A 0.9700
C9 H9B 0.9700
C14 C15 1.377(4)
C14 C13 1.383(3)
C14 H14 0.9300
C13 H13 0.9300
C3 C4 1.384(4)
C3 H3 0.9300
C15 H15 0.9300
C6 H6 0.9300
C4 H4 0.9300
C20 H20A 0.9700
C20 H20B 0.9700

loop_
_geom_hbond_atom_site_label_D
_geom_hbond_atom_site_label_H
_geom_hbond_atom_site_label_A
_geom_hbond_site_symmetry_A
_geom_hbond_distance_DH
_geom_hbond_distance_HA
_geom_hbond_distance_DA
_geom_hbond_angle_DHA
C9 H9A O2 1_655 0.97 2.72 3.523(3) 141
C13 H13 O2 1_655 0.93 2.67 3.375(3) 133
C21 H21B O3 2_466 0.96 2.67 3.261(4) 121
C11 H11A O1 2_665 0.97 2.68 3.201(3) 114
C5 H5 Cg1 2_555 0.93 2.91 3.750(3) 151
